data_8107552
loop_
_publ_author_name
'Chen, Xiao-Ming'
'Zeng, Fei'

_publ_section_title
;
 The crystal structure of dimethyl
 2,2&#x02B9;-((adamantane-1,3-diylbis(4,1-phenylene)) bis(oxy))diacetate,
 C28H32O6
;
_journal_issue 4
_journal_name_full 'Zeitschrift f\"ur Kristallographie - New Crystal Structures'
_journal_page_first 753
_journal_page_last 755
_journal_paper_doi 10.1515/ncrs-2023-0188
_journal_volume 238
_journal_year 2023
_chemical_formula_moiety 'C28 H32 O6'
_chemical_formula_sum 'C28 H32 O6'
_chemical_formula_weight 464.53
_space_group_crystal_system orthorhombic
_space_group_IT_number 62
_space_group_name_Hall '-P 2ac 2n'
_space_group_name_H-M_alt 'P n m a'
_atom_sites_solution_hydrogens difmap
_atom_sites_solution_primary dual
_cell_angle_alpha 90
_cell_angle_beta 90
_cell_angle_gamma 90
_cell_formula_units_Z 4
_cell_length_a 7.752(2)
_cell_length_b 29.959(8)
_cell_length_c 10.176(3)
_cell_measurement_reflns_used 8405
_cell_measurement_temperature 296.15
_cell_measurement_theta_max 27.20
_cell_measurement_theta_min 2.72
_cell_volume 2363.3(11)
_computing_cell_refinement 'SAINT v8.34A (Bruker, 2013)'
_computing_data_reduction 'SAINT v8.34A (Bruker, 2013)'
_computing_molecular_graphics 'Olex2 1.5-beta (Dolomanov et al., 2009)'
_computing_publication_material 'Olex2 1.5-beta (Dolomanov et al., 2009)'
_computing_structure_refinement 'SHELXL 2018/3 (Sheldrick, 2015)'
_computing_structure_solution 'SHELXT  (Sheldrick, 2015)'
_diffrn_ambient_temperature 296.15
_diffrn_measured_fraction_theta_full 1.000
_diffrn_measured_fraction_theta_max 0.996
_diffrn_measurement_device_type 'Bruker APEX-II CCD'
_diffrn_measurement_method '\f and \w scans'
_diffrn_radiation_type MoK\a
_diffrn_radiation_wavelength 0.71073
_diffrn_reflns_av_R_equivalents 0.0225
_diffrn_reflns_av_unetI/netI 0.0124
_diffrn_reflns_Laue_measured_fraction_full 1.000
_diffrn_reflns_Laue_measured_fraction_max 0.996
_diffrn_reflns_limit_h_max 10
_diffrn_reflns_limit_h_min -10
_diffrn_reflns_limit_k_max 38
_diffrn_reflns_limit_k_min -38
_diffrn_reflns_limit_l_max 13
_diffrn_reflns_limit_l_min -12
_diffrn_reflns_number 24647
_diffrn_reflns_point_group_measured_fraction_full 1.000
_diffrn_reflns_point_group_measured_fraction_max 0.996
_diffrn_reflns_theta_full 25.242
_diffrn_reflns_theta_max 27.503
_diffrn_reflns_theta_min 1.359
_diffrn_source_current 30.0
_diffrn_source_power 1.5
_diffrn_source_voltage 50.0
_diffrn_standards_number 0
_exptl_absorpt_coefficient_mu 0.091
_exptl_absorpt_correction_T_max 0.7456
_exptl_absorpt_correction_T_min 0.7097
_exptl_absorpt_correction_type multi-scan
_exptl_crystal_colour 'clear light colourless'
_exptl_crystal_colour_lustre clear
_exptl_crystal_colour_modifier light
_exptl_crystal_colour_primary colourless
_exptl_crystal_density_diffrn 1.305
_exptl_crystal_description block
_exptl_crystal_F_000 992
_exptl_crystal_size_max 0.2
_exptl_crystal_size_mid 0.2
_exptl_crystal_size_min 0.1
_refine_diff_density_max 0.187
_refine_diff_density_min -0.203
_refine_diff_density_rms 0.042
_refine_ls_extinction_coef .
_refine_ls_extinction_method none
_refine_ls_goodness_of_fit_ref 1.027
_refine_ls_hydrogen_treatment refall
_refine_ls_matrix_type full
_refine_ls_number_parameters 228
_refine_ls_number_reflns 2751
_refine_ls_number_restraints 0
_refine_ls_restrained_S_all 1.027
_refine_ls_R_factor_all 0.0503
_refine_ls_R_factor_gt 0.0423
_refine_ls_shift/su_max 0.000
_refine_ls_shift/su_mean 0.000
_refine_ls_structure_factor_coef Fsqd
_refine_ls_weighting_details 'w=1/[\s^2^(Fo^2^)+(0.0581P)^2^+0.6187P] where P=(Fo^2^+2Fc^2^)/3'
_refine_ls_weighting_scheme calc
_refine_ls_wR_factor_gt 0.1076
_refine_ls_wR_factor_ref 0.1145
_reflns_Friedel_coverage 0.000
_reflns_Friedel_fraction_full .
_reflns_Friedel_fraction_max .
_reflns_number_gt 2296
_reflns_number_total 2751
_reflns_threshold_expression 'I > 2\s(I)'
_cod_data_source_file suppl_j_ncrs-2023-0188_suppl_001.cif
_cod_data_source_block 12
_cod_original_cell_volume 2363.5(11)
_cod_database_code 8107552
_shelx_space_group_comment
;
The symmetry employed for this shelxl refinement is uniquely defined
by the following loop, which should always be used as a source of
symmetry information in preference to the above space-group names.
They are only intended as comments.
;
_shelx_estimated_absorpt_t_max 0.991
_shelx_estimated_absorpt_t_min 0.982
_olex2_refinement_description
; 
 Refinement of F^2^ against ALL reflections.  The weighted R-factor wR and 
 goodness of fit S are based on F^2^, conventional R-factors R are based 
 on F, with F set to zero for negative F^2^. The threshold expression of 
 F^2^ > 2sigma(F^2^) is used only for calculating R-factors(gt) etc. and is 
 not relevant to the choice of reflections for refinement.  R-factors based 
 on F^2^ are statistically about twice as large as those based on F, and R- 
 factors based on ALL data will be even larger. 
;
_olex2_submission_special_instructions 'No special instructions were received'
_publcif_funding_html
;
;

loop_
_space_group_symop_operation_xyz
'x, y, z'
'-x+1/2, -y, z+1/2'
'x+1/2, -y+1/2, -z+1/2'
'-x, y+1/2, -z'
'-x, -y, -z'
'x-1/2, y, -z-1/2'
'-x-1/2, y-1/2, z-1/2'
'x, -y-1/2, z'

loop_
_atom_site_label
_atom_site_type_symbol
_atom_site_fract_x
_atom_site_fract_y
_atom_site_fract_z
_atom_site_U_iso_or_equiv
_atom_site_adp_type
_atom_site_occupancy
_atom_site_site_symmetry_order
_atom_site_calc_flag
_atom_site_refinement_flags_posn
_atom_site_refinement_flags_adp
_atom_site_refinement_flags_occupancy
_atom_site_disorder_assembly
_atom_site_disorder_group
O1 O 0.03590(12) 0.44545(3) 0.08710(10) 0.0484(3) Uani 1 1 d . . . . .
O5 O 0.28535(14) 0.50053(4) -0.01515(11) 0.0573(3) Uani 1 1 d . . . . .
O10 O 0.26718(15) 0.54521(3) 0.16098(11) 0.0584(3) Uani 1 1 d . . . . .
C1 C 0.3625(2) 0.250000 0.04604(16) 0.0336(3) Uani 1 2 d S T P . .
H1A H 0.254(3) 0.250000 -0.0149(19) 0.039(5) Uiso 1 2 d S . P . .
H1B H 0.323(3) 0.250000 0.137(2) 0.044(5) Uiso 1 2 d S . P . .
C2 C 0.46798(15) 0.29276(4) 0.02170(11) 0.0347(3) Uani 1 1 d . . . . .
C3 C 0.14691(17) 0.40978(4) 0.07906(13) 0.0399(3) Uani 1 1 d . . . . .
C4 C 0.7357(2) 0.250000 0.08362(18) 0.0420(4) Uani 1 2 d S T P . .
H4 H 0.838(3) 0.250000 0.141(2) 0.053(6) Uiso 1 2 d S . P . .
C5 C 0.53183(17) 0.29178(4) -0.12272(12) 0.0378(3) Uani 1 1 d . . . . .
H5A H 0.6054(18) 0.3191(5) -0.1391(14) 0.040(4) Uiso 1 1 d . . . . .
H5B H 0.4308(18) 0.2929(4) -0.1844(13) 0.037(3) Uiso 1 1 d . . . . .
C6 C 0.35549(16) 0.33369(4) 0.04520(12) 0.0368(3) Uani 1 1 d . . . . .
C7 C 0.62831(17) 0.29169(5) 0.11125(13) 0.0407(3) Uani 1 1 d . . . . .
H7A H 0.697(2) 0.3186(5) 0.0955(15) 0.045(4) Uiso 1 1 d . . . . .
H7B H 0.5918(19) 0.2914(5) 0.2038(15) 0.046(4) Uiso 1 1 d . . . . .
C8 C 0.28670(18) 0.40265(5) 0.15983(14) 0.0446(3) Uani 1 1 d . . . . .
H8 H 0.312(2) 0.4236(5) 0.2279(17) 0.055(4) Uiso 1 1 d . . . . .
C9 C 0.38864(18) 0.36491(4) 0.14268(12) 0.0409(3) Uani 1 1 d . . . . .
H9 H 0.488(2) 0.3614(5) 0.1984(15) 0.049(4) Uiso 1 1 d . . . . .
C10 C 0.22509(18) 0.50958(4) 0.08941(14) 0.0431(3) Uani 1 1 d . . . . .
C11 C 0.10724(19) 0.37861(5) -0.01702(14) 0.0492(3) Uani 1 1 d . . . . .
H11 H 0.006(2) 0.3841(5) -0.0740(17) 0.059(5) Uiso 1 1 d . . . . .
C14 C 0.3927(3) 0.57476(7) 0.1025(3) 0.0785(6) Uani 1 1 d . . . . .
H14A H 0.342(3) 0.5879(9) 0.025(3) 0.105(8) Uiso 1 1 d . . . . .
H14B H 0.494(4) 0.5609(10) 0.084(3) 0.133(11) Uiso 1 1 d . . . . .
H14C H 0.393(4) 0.6001(10) 0.162(3) 0.122(9) Uiso 1 1 d . . . . .
C15 C 0.6389(2) 0.250000 -0.14931(17) 0.0397(4) Uani 1 2 d S T P . .
H15 H 0.677(3) 0.250000 -0.242(2) 0.046(5) Uiso 1 2 d S . P . .
C16 C 0.20994(19) 0.34148(5) -0.03302(14) 0.0481(3) Uani 1 1 d . . . . .
H16 H 0.180(2) 0.3201(5) -0.1052(18) 0.060(5) Uiso 1 1 d . . . . .
C17 C 0.7977(3) 0.250000 -0.05962(19) 0.0468(5) Uani 1 2 d S T P . .
H17 H 0.872(2) 0.2772(5) -0.0764(15) 0.047(4) Uiso 1 1 d . . . . .
C18 C 0.0881(2) 0.48334(5) 0.16032(15) 0.0459(3) Uani 1 1 d . . . . .
H18A H 0.1281(18) 0.4756(5) 0.2464(16) 0.043(4) Uiso 1 1 d . . . . .
H18B H -0.011(2) 0.5017(5) 0.1661(15) 0.053(4) Uiso 1 1 d . . . . .

loop_
_atom_site_aniso_label
_atom_site_aniso_U_11
_atom_site_aniso_U_22
_atom_site_aniso_U_33
_atom_site_aniso_U_23
_atom_site_aniso_U_13
_atom_site_aniso_U_12
O1 0.0441(5) 0.0403(5) 0.0609(6) -0.0101(4) 0.0011(4) 0.0012(4)
O5 0.0573(7) 0.0588(6) 0.0557(6) -0.0033(5) 0.0146(5) 0.0049(5)
O10 0.0697(7) 0.0436(6) 0.0620(7) -0.0049(5) 0.0051(5) -0.0117(5)
C1 0.0353(8) 0.0375(8) 0.0279(7) 0.000 -0.0009(7) 0.000
C2 0.0374(6) 0.0371(6) 0.0294(6) -0.0020(4) -0.0023(4) -0.0022(5)
C3 0.0405(6) 0.0346(6) 0.0447(7) -0.0027(5) 0.0058(5) -0.0030(5)
C4 0.0344(9) 0.0552(11) 0.0364(9) 0.000 -0.0050(7) 0.000
C5 0.0430(7) 0.0383(6) 0.0321(6) 0.0013(5) -0.0002(5) -0.0044(5)
C6 0.0398(6) 0.0361(6) 0.0345(6) -0.0020(5) -0.0007(5) -0.0044(5)
C7 0.0397(7) 0.0486(7) 0.0338(6) -0.0036(5) -0.0049(5) -0.0050(6)
C8 0.0494(7) 0.0407(7) 0.0437(7) -0.0105(5) -0.0018(6) -0.0057(6)
C9 0.0436(7) 0.0405(6) 0.0387(6) -0.0044(5) -0.0054(5) -0.0049(5)
C10 0.0437(7) 0.0380(7) 0.0477(7) -0.0001(5) -0.0001(6) 0.0067(5)
C11 0.0474(8) 0.0485(8) 0.0518(8) -0.0091(6) -0.0119(6) 0.0049(6)
C14 0.0801(14) 0.0500(10) 0.1054(17) 0.0051(11) 0.0132(13) -0.0179(10)
C15 0.0416(9) 0.0477(10) 0.0298(8) 0.000 0.0047(7) 0.000
C16 0.0523(8) 0.0450(7) 0.0470(7) -0.0135(6) -0.0121(6) 0.0024(6)
C17 0.0375(9) 0.0601(12) 0.0429(10) 0.000 0.0044(8) 0.000
C18 0.0494(8) 0.0393(7) 0.0491(8) -0.0085(6) 0.0074(6) 0.0001(6)

loop_
_atom_type_symbol
_atom_type_description
_atom_type_scat_dispersion_real
_atom_type_scat_dispersion_imag
_atom_type_scat_source
C C 0.0033 0.0016 'International Tables Vol C Tables 4.2.6.8 and 6.1.1.4'
H H 0.0000 0.0000 'International Tables Vol C Tables 4.2.6.8 and 6.1.1.4'
O O 0.0106 0.0060 'International Tables Vol C Tables 4.2.6.8 and 6.1.1.4'

loop_
_geom_angle_atom_site_label_1
_geom_angle_atom_site_label_2
_geom_angle_atom_site_label_3
_geom_angle
_geom_angle_site_symmetry_1
_geom_angle_site_symmetry_3
C3 O1 C18 118.38(11) . .
C10 O10 C14 115.50(15) . .
H1A C1 H1B 108.0(16) . .
C2 C1 H1A 109.4(5) . .
C2 C1 H1A 109.4(5) 8_565 .
C2 C1 H1B 108.7(6) . .
C2 C1 H1B 108.7(6) 8_565 .
C2 C1 C2 112.59(14) . 8_565
C1 C2 C5 107.82(10) . .
C1 C2 C7 108.41(11) . .
C6 C2 C1 109.90(10) . .
C6 C2 C5 110.28(10) . .
C6 C2 C7 112.67(10) . .
C7 C2 C5 107.60(10) . .
O1 C3 C8 125.31(12) . .
O1 C3 C11 115.26(12) . .
C8 C3 C11 119.40(12) . .
C7 C4 H4 109.2(7) . .
C7 C4 H4 109.2(7) 8_565 .
C7 C4 C7 109.72(15) 8_565 .
C7 C4 C17 110.21(10) 8_565 .
C7 C4 C17 110.21(10) . .
C17 C4 H4 108.2(13) . .
C2 C5 H5A 108.7(8) . .
C2 C5 H5B 110.1(8) . .
H5A C5 H5B 108.1(11) . .
C15 C5 C2 110.93(11) . .
C15 C5 H5A 109.2(8) . .
C15 C5 H5B 109.9(8) . .
C9 C6 C2 123.28(11) . .
C9 C6 C16 116.32(12) . .
C16 C6 C2 120.40(11) . .
C2 C7 H7A 109.0(9) . .
C2 C7 H7B 109.5(9) . .
C4 C7 C2 110.36(11) . .
C4 C7 H7A 110.2(9) . .
C4 C7 H7B 109.1(8) . .
H7A C7 H7B 108.6(12) . .
C3 C8 H8 119.4(10) . .
C3 C8 C9 119.91(12) . .
C9 C8 H8 120.7(10) . .
C6 C9 C8 122.19(12) . .
C6 C9 H9 119.7(9) . .
C8 C9 H9 118.0(9) . .
O5 C10 O10 124.99(14) . .
O5 C10 C18 125.80(13) . .
O10 C10 C18 109.20(12) . .
C3 C11 H11 118.5(10) . .
C16 C11 C3 119.93(13) . .
C16 C11 H11 121.6(10) . .
O10 C14 H14A 108.2(16) . .
O10 C14 H14B 113.0(19) . .
O10 C14 H14C 102.7(16) . .
H14A C14 H14B 111(3) . .
H14A C14 H14C 101(2) . .
H14B C14 H14C 119(3) . .
C5 C15 C5 110.21(15) 8_565 .
C5 C15 H15 109.2(6) . .
C5 C15 H15 109.2(6) 8_565 .
C5 C15 C17 109.35(10) 8_565 .
C5 C15 C17 109.35(10) . .
C17 C15 H15 109.4(12) . .
C6 C16 H16 119.7(10) . .
C11 C16 C6 122.20(12) . .
C11 C16 H16 118.0(10) . .
C4 C17 H17 109.8(9) . .
C4 C17 H17 109.8(9) . 8_565
C15 C17 C4 108.33(15) . .
C15 C17 H17 110.9(9) . .
C15 C17 H17 110.9(9) . 8_565
H17 C17 H17 107.2(17) . 8_565
O1 C18 C10 111.57(11) . .
O1 C18 H18A 112.3(8) . .
O1 C18 H18B 105.4(10) . .
C10 C18 H18A 109.7(9) . .
C10 C18 H18B 107.5(10) . .
H18A C18 H18B 110.3(13) . .

loop_
_geom_bond_atom_site_label_1
_geom_bond_atom_site_label_2
_geom_bond_distance
_geom_bond_site_symmetry_2
O1 C3 1.3745(16) .
O1 C18 1.4169(16) .
O5 C10 1.1933(17) .
O10 C10 1.3328(17) .
O10 C14 1.444(2) .
C1 H1A 1.04(2) .
C1 H1B 0.97(2) .
C1 C2 1.5399(15) 8_565
C1 C2 1.5398(15) .
C2 C5 1.5511(17) .
C2 C6 1.5237(17) .
C2 C7 1.5415(17) .
C3 C8 1.377(2) .
C3 C11 1.3867(19) .
C4 H4 0.98(2) .
C4 C7 1.5273(17) .
C4 C7 1.5272(17) 8_565
C4 C17 1.535(3) .
C5 H5A 1.012(15) .
C5 H5B 1.004(14) .
C5 C15 1.5259(17) .
C6 C9 1.3873(17) .
C6 C16 1.4004(19) .
C7 H7A 0.981(16) .
C7 H7B 0.984(15) .
C8 H8 0.956(17) .
C8 C9 1.391(2) .
C9 H9 0.964(16) .
C10 C18 1.505(2) .
C11 H11 0.992(17) .
C11 C16 1.378(2) .
C14 H14A 0.97(3) .
C14 H14B 0.91(3) .
C14 H14C 0.97(3) .
C15 H15 0.99(2) .
C15 C17 1.532(3) .
C16 H16 1.002(18) .
C17 H17 1.013(15) 8_565
C17 H17 1.013(15) .
C18 H18A 0.958(16) .
C18 H18B 0.950(17) .

loop_
_geom_torsion_atom_site_label_1
_geom_torsion_atom_site_label_2
_geom_torsion_atom_site_label_3
_geom_torsion_atom_site_label_4
_geom_torsion
_geom_torsion_site_symmetry_1
_geom_torsion_site_symmetry_2
_geom_torsion_site_symmetry_3
_geom_torsion_site_symmetry_4
O1 C3 C8 C9 179.32(12) . . . .
O1 C3 C11 C16 -179.77(13) . . . .
O5 C10 C18 O1 -0.2(2) . . . .
O10 C10 C18 O1 178.81(12) . . . .
C1 C2 C5 C15 -57.77(14) . . . .
C1 C2 C6 C9 117.04(14) . . . .
C1 C2 C6 C16 -62.84(16) . . . .
C1 C2 C7 C4 58.03(14) . . . .
C2 C1 C2 C5 58.81(16) 8_565 . . .
C2 C1 C2 C6 179.04(8) 8_565 . . .
C2 C1 C2 C7 -57.41(16) 8_565 . . .
C2 C5 C15 C5 59.15(17) . . . 8_565
C2 C5 C15 C17 -61.07(15) . . . .
C2 C6 C9 C8 178.19(12) . . . .
C2 C6 C16 C11 -178.44(13) . . . .
C3 O1 C18 C10 73.02(16) . . . .
C3 C8 C9 C6 0.5(2) . . . .
C3 C11 C16 C6 0.1(2) . . . .
C5 C2 C6 C9 -124.22(13) . . . .
C5 C2 C6 C16 55.90(15) . . . .
C5 C2 C7 C4 -58.33(14) . . . .
C5 C15 C17 C4 60.38(10) . . . .
C5 C15 C17 C4 -60.38(10) 8_565 . . .
C6 C2 C5 C15 -177.76(10) . . . .
C6 C2 C7 C4 179.89(11) . . . .
C7 C2 C5 C15 58.98(14) . . . .
C7 C2 C6 C9 -3.98(17) . . . .
C7 C2 C6 C16 176.14(12) . . . .
C7 C4 C7 C2 -60.75(17) 8_565 . . .
C7 C4 C17 C15 -60.62(10) . . . .
C7 C4 C17 C15 60.62(10) 8_565 . . .
C8 C3 C11 C16 -1.6(2) . . . .
C9 C6 C16 C11 1.7(2) . . . .
C11 C3 C8 C9 1.4(2) . . . .
C14 O10 C10 O5 1.5(2) . . . .
C14 O10 C10 C18 -177.47(16) . . . .
C16 C6 C9 C8 -1.92(19) . . . .
C17 C4 C7 C2 60.79(15) . . . .
C18 O1 C3 C8 16.29(19) . . . .
C18 O1 C3 C11 -165.67(13) . . . .
